data_7156036
loop_
_publ_author_name
'Miliutina, Mariia'
'Janke, Julia'
'Hassan, Sidra'
'Zaib, Sumera'
'Iqbal, Jamshed'
'Lecka, Joanna'
'S\'evigny, Jean'
'Villinger, Alexander'
'Friedrich, Aleksej'
'Lochbrunner, Stefan'
'Langer, Peter'

_publ_section_title
;
 A domino reaction of 3-chlorochromones with aminoheterocycles. Synthesis
 of pyrazolopyridines and benzofuropyridines and their optical and
 ecto-5'-nucleotidase inhibitory effects.
;
_journal_issue 5
_journal_name_full 'Organic &amp; biomolecular chemistry'
_journal_page_first 717
_journal_page_last 732
_journal_paper_doi 10.1039/c7ob02729j
_journal_volume 16
_journal_year 2018
_chemical_formula_moiety 'C19 H14 Cl N3 O'
_chemical_formula_sum 'C19 H14 Cl N3 O'
_chemical_formula_weight 335.78
_chemical_name_systematic 2-(5-Chloro-3-methyl-1-phenyl-1<i>H</i>-pyrazolo[3,4-<i>b</i>]pyridin-6-yl)phenol
_space_group_IT_number 14
_space_group_name_Hall '-P 2ybc'
_space_group_name_H-M_alt 'P 1 21/c 1'
_symmetry_cell_setting monoclinic
_symmetry_Int_Tables_number 14
_symmetry_space_group_name_Hall '-P 2ybc'
_symmetry_space_group_name_H-M 'P 1 21/c 1'
_atom_sites_solution_hydrogens geom
_atom_sites_solution_primary direct
_atom_sites_solution_secondary difmap
_audit_creation_method SHELXL-97
_audit_update_record
;
2017-06-02 deposited with the CCDC.
2017-12-22 downloaded from the CCDC.
;
_cell_angle_alpha 90.00
_cell_angle_beta 103.364(3)
_cell_angle_gamma 90.00
_cell_formula_units_Z 4
_cell_length_a 12.6542(8)
_cell_length_b 6.7364(4)
_cell_length_c 18.7735(12)
_cell_measurement_reflns_used 1580
_cell_measurement_temperature 173(2)
_cell_measurement_theta_max 41.692
_cell_measurement_theta_min 4.460
_cell_volume 1556.99(17)
_computing_cell_refinement 'Bruker Apex V7.51A'
_computing_data_collection 'Bruker Apex V7.51A'
_computing_data_reduction 'Bruker SAINT'
_computing_molecular_graphics 'ORTEP-3v2.01 (Farrugia, 1997)'
_computing_publication_material SHELXL-97
_computing_structure_refinement 'SHELXL-97 (Sheldrick, 1997)'
_computing_structure_solution 'SHELXS-97 (Sheldrick, 1997)'
_diffrn_ambient_temperature 173(2)
_diffrn_measured_fraction_theta_full 0.997
_diffrn_measured_fraction_theta_max 0.997
_diffrn_measurement_device_type 'Bruker-Nonius Apex X8-CCD-diffractometer'
_diffrn_measurement_method 'phi and omega scans'
_diffrn_radiation_monochromator graphite
_diffrn_radiation_source 'sealed tube'
_diffrn_radiation_type MoK\a
_diffrn_radiation_wavelength 0.71073
_diffrn_reflns_av_R_equivalents 0.0960
_diffrn_reflns_av_sigmaI/netI 0.0890
_diffrn_reflns_limit_h_max 16
_diffrn_reflns_limit_h_min -16
_diffrn_reflns_limit_k_max 5
_diffrn_reflns_limit_k_min -8
_diffrn_reflns_limit_l_max 24
_diffrn_reflns_limit_l_min -24
_diffrn_reflns_number 16946
_diffrn_reflns_theta_full 27.50
_diffrn_reflns_theta_max 27.50
_diffrn_reflns_theta_min 3.07
_exptl_absorpt_coefficient_mu 0.256
_exptl_absorpt_correction_T_max 0.9924
_exptl_absorpt_correction_T_min 0.7857
_exptl_absorpt_correction_type multi-scan
_exptl_absorpt_process_details '(SADABS; Sheldrick, 2004)'
_exptl_crystal_colour colourless
_exptl_crystal_density_diffrn 1.432
_exptl_crystal_density_method 'not measured'
_exptl_crystal_description needle
_exptl_crystal_F_000 696
_exptl_crystal_size_max 0.99
_exptl_crystal_size_mid 0.04
_exptl_crystal_size_min 0.03
_refine_diff_density_max 0.320
_refine_diff_density_min -0.291
_refine_diff_density_rms 0.068
_refine_ls_extinction_method none
_refine_ls_goodness_of_fit_ref 1.033
_refine_ls_hydrogen_treatment mixed
_refine_ls_matrix_type full
_refine_ls_number_parameters 222
_refine_ls_number_reflns 3568
_refine_ls_number_restraints 0
_refine_ls_restrained_S_all 1.033
_refine_ls_R_factor_all 0.1236
_refine_ls_R_factor_gt 0.0623
_refine_ls_shift/su_max 0.000
_refine_ls_shift/su_mean 0.000
_refine_ls_structure_factor_coef Fsqd
_refine_ls_weighting_details 'calc w=1/[\s^2^(Fo^2^)+(0.0408P)^2^+0.9274P] where P=(Fo^2^+2Fc^2^)/3'
_refine_ls_weighting_scheme calc
_refine_ls_wR_factor_gt 0.1084
_refine_ls_wR_factor_ref 0.1338
_reflns_number_gt 2134
_reflns_number_total 3568
_reflns_threshold_expression >2\s(I)
_cod_data_source_file c7ob02729j2.cif
_cod_data_source_block is_mm251
_cod_depositor_comments 'Adding full bibliography for 7156036--7156039.cif.'
_cod_original_sg_symbol_H-M 'P 21/c'
_cod_database_code 7156036

loop_
_symmetry_equiv_pos_as_xyz
'x, y, z'
'-x, y+1/2, -z+1/2'
'-x, -y, -z'
'x, -y-1/2, z-1/2'

loop_
_atom_site_label
_atom_site_type_symbol
_atom_site_fract_x
_atom_site_fract_y
_atom_site_fract_z
_atom_site_U_iso_or_equiv
_atom_site_adp_type
_atom_site_occupancy
_atom_site_symmetry_multiplicity
_atom_site_calc_flag
_atom_site_refinement_flags
Cl1 Cl 0.42858(6) 0.82456(14) 0.55848(4) 0.0347(2) Uani 1 1 d .
N1 N 0.12690(19) 0.7533(3) 0.58788(12) 0.0190(5) Uani 1 1 d .
N2 N -0.03645(19) 0.7330(4) 0.48937(13) 0.0221(6) Uani 1 1 d .
N3 N -0.0598(2) 0.7423(4) 0.41385(13) 0.0259(6) Uani 1 1 d .
O1 O 0.2163(2) 0.4666(3) 0.70484(13) 0.0365(6) Uani 1 1 d .
C1 C 0.2349(2) 0.7822(4) 0.60018(15) 0.0205(6) Uani 1 1 d .
C2 C 0.2878(2) 0.8095(4) 0.54209(15) 0.0214(6) Uani 1 1 d .
C3 C 0.2305(2) 0.8121(4) 0.47000(15) 0.0232(7) Uani 1 1 d .
H3 H 0.2659 0.8289 0.4310 0.028 Uiso 1 1 calc R
C4 C 0.1194(2) 0.7891(4) 0.45730(15) 0.0211(7) Uani 1 1 d .
C5 C 0.0315(3) 0.7769(4) 0.39424(16) 0.0246(7) Uani 1 1 d .
C6 C 0.0732(2) 0.7597(4) 0.51731(15) 0.0193(6) Uani 1 1 d .
C7 C 0.0364(3) 0.7956(5) 0.31572(15) 0.0354(9) Uani 1 1 d .
H7A H -0.0360 0.7726 0.2843 0.053 Uiso 1 1 calc R
H7B H 0.0873 0.6973 0.3045 0.053 Uiso 1 1 calc R
H7C H 0.0611 0.9293 0.3068 0.053 Uiso 1 1 calc R
C8 C 0.2954(2) 0.7805(4) 0.67831(15) 0.0214(7) Uani 1 1 d .
C9 C 0.3663(2) 0.9347(5) 0.70590(17) 0.0295(8) Uani 1 1 d .
H9 H 0.3733 1.0430 0.6749 0.035 Uiso 1 1 calc R
C10 C 0.4268(3) 0.9340(5) 0.77754(17) 0.0341(8) Uani 1 1 d .
H10 H 0.4747 1.0406 0.7955 0.041 Uiso 1 1 calc R
C11 C 0.4166(3) 0.7759(5) 0.82253(16) 0.0319(8) Uani 1 1 d .
H11 H 0.4590 0.7725 0.8714 0.038 Uiso 1 1 calc R
C12 C 0.3452(2) 0.6230(5) 0.79678(16) 0.0289(8) Uani 1 1 d .
H12 H 0.3382 0.5158 0.8282 0.035 Uiso 1 1 calc R
C13 C 0.2833(2) 0.6253(5) 0.72481(15) 0.0240(7) Uani 1 1 d .
C14 C -0.1238(2) 0.7100(4) 0.52459(16) 0.0219(7) Uani 1 1 d .
C15 C -0.2294(2) 0.6982(4) 0.48090(17) 0.0257(7) Uani 1 1 d .
H15 H -0.2417 0.7049 0.4291 0.031 Uiso 1 1 calc R
C16 C -0.3156(3) 0.6765(5) 0.51408(18) 0.0323(8) Uani 1 1 d .
H16 H -0.3874 0.6670 0.4846 0.039 Uiso 1 1 calc R
C17 C -0.2989(3) 0.6685(5) 0.58930(18) 0.0317(8) Uani 1 1 d .
H17 H -0.3586 0.6536 0.6116 0.038 Uiso 1 1 calc R
C18 C -0.1941(3) 0.6824(5) 0.63198(17) 0.0307(8) Uani 1 1 d .
H18 H -0.1822 0.6777 0.6838 0.037 Uiso 1 1 calc R
C19 C -0.1066(2) 0.7030(5) 0.59992(16) 0.0261(7) Uani 1 1 d .
H19 H -0.0350 0.7123 0.6296 0.031 Uiso 1 1 calc R
H1 H 0.172(3) 0.477(6) 0.664(2) 0.077(15) Uiso 1 1 d .

loop_
_atom_site_aniso_label
_atom_site_aniso_U_11
_atom_site_aniso_U_22
_atom_site_aniso_U_33
_atom_site_aniso_U_23
_atom_site_aniso_U_13
_atom_site_aniso_U_12
Cl1 0.0196(4) 0.0541(6) 0.0310(4) 0.0011(4) 0.0069(3) -0.0016(4)
N1 0.0190(13) 0.0186(13) 0.0186(12) -0.0004(10) 0.0025(10) 0.0000(10)
N2 0.0215(13) 0.0234(14) 0.0187(12) 0.0011(10) -0.0007(10) 0.0004(11)
N3 0.0290(15) 0.0262(15) 0.0193(12) 0.0021(11) -0.0009(11) -0.0006(12)
O1 0.0422(15) 0.0404(15) 0.0225(12) 0.0040(11) -0.0013(11) -0.0199(12)
C1 0.0221(16) 0.0177(16) 0.0206(14) 0.0005(12) 0.0029(12) 0.0009(13)
C2 0.0187(15) 0.0227(16) 0.0229(15) 0.0010(13) 0.0050(12) 0.0006(13)
C3 0.0273(17) 0.0214(16) 0.0222(15) 0.0019(13) 0.0087(13) -0.0003(14)
C4 0.0252(16) 0.0168(16) 0.0201(14) 0.0024(12) 0.0026(12) -0.0024(13)
C5 0.0292(18) 0.0223(17) 0.0193(14) 0.0006(12) -0.0003(13) -0.0023(14)
C6 0.0210(15) 0.0139(15) 0.0218(15) -0.0008(11) 0.0027(12) -0.0002(12)
C7 0.043(2) 0.042(2) 0.0184(15) 0.0016(15) 0.0010(14) -0.0052(17)
C8 0.0176(15) 0.0283(18) 0.0179(14) -0.0001(13) 0.0029(11) 0.0015(13)
C9 0.0253(18) 0.035(2) 0.0276(17) -0.0021(14) 0.0050(14) -0.0047(15)
C10 0.0264(19) 0.046(2) 0.0287(18) -0.0100(16) 0.0037(14) -0.0080(16)
C11 0.0253(17) 0.049(2) 0.0191(15) -0.0052(15) 0.0000(13) -0.0007(16)
C12 0.0285(18) 0.041(2) 0.0171(15) 0.0026(14) 0.0040(13) 0.0027(16)
C13 0.0205(16) 0.0299(18) 0.0214(15) -0.0040(13) 0.0048(12) -0.0013(14)
C14 0.0201(15) 0.0178(16) 0.0268(15) -0.0007(13) 0.0037(12) 0.0003(13)
C15 0.0231(16) 0.0239(17) 0.0273(16) -0.0025(14) -0.0003(13) 0.0065(14)
C16 0.0217(17) 0.031(2) 0.0405(19) -0.0035(16) 0.0003(15) 0.0020(15)
C17 0.0218(17) 0.0312(19) 0.045(2) -0.0030(16) 0.0128(15) 0.0018(15)
C18 0.0273(18) 0.038(2) 0.0288(17) -0.0014(15) 0.0100(14) 0.0015(16)
C19 0.0203(16) 0.0307(18) 0.0244(15) -0.0014(14) -0.0007(12) 0.0008(14)

loop_
_atom_type_symbol
_atom_type_description
_atom_type_scat_dispersion_real
_atom_type_scat_dispersion_imag
_atom_type_scat_source
C C 0.0033 0.0016 'International Tables Vol C Tables 4.2.6.8 and 6.1.1.4'
H H 0.0000 0.0000 'International Tables Vol C Tables 4.2.6.8 and 6.1.1.4'
N N 0.0061 0.0033 'International Tables Vol C Tables 4.2.6.8 and 6.1.1.4'
O O 0.0106 0.0060 'International Tables Vol C Tables 4.2.6.8 and 6.1.1.4'
Cl Cl 0.1484 0.1585 'International Tables Vol C Tables 4.2.6.8 and 6.1.1.4'

loop_
_geom_angle_atom_site_label_1
_geom_angle_atom_site_label_2
_geom_angle_atom_site_label_3
_geom_angle
C6 N1 C1 115.3(2)
C6 N2 N3 110.1(2)
C6 N2 C14 131.3(2)
N3 N2 C14 118.5(2)
C5 N3 N2 107.6(2)
C13 O1 H1 116(3)
N1 C1 C2 121.9(2)
N1 C1 C8 116.0(3)
C2 C1 C8 122.1(3)
C3 C2 C1 121.4(3)
C3 C2 Cl1 117.2(2)
C1 C2 Cl1 121.2(2)
C4 C3 C2 116.9(3)
C4 C3 H3 121.6
C2 C3 H3 121.6
C3 C4 C6 118.4(3)
C3 C4 C5 135.9(3)
C6 C4 C5 105.6(3)
N3 C5 C4 110.2(3)
N3 C5 C7 122.1(3)
C4 C5 C7 127.7(3)
N1 C6 N2 127.4(3)
N1 C6 C4 126.1(3)
N2 C6 C4 106.5(2)
C5 C7 H7A 109.5
C5 C7 H7B 109.5
H7A C7 H7B 109.5
C5 C7 H7C 109.5
H7A C7 H7C 109.5
H7B C7 H7C 109.5
C9 C8 C13 118.8(3)
C9 C8 C1 120.1(3)
C13 C8 C1 121.1(3)
C10 C9 C8 121.5(3)
C10 C9 H9 119.2
C8 C9 H9 119.2
C11 C10 C9 119.1(3)
C11 C10 H10 120.4
C9 C10 H10 120.4
C12 C11 C10 120.4(3)
C12 C11 H11 119.8
C10 C11 H11 119.8
C11 C12 C13 120.4(3)
C11 C12 H12 119.8
C13 C12 H12 119.8
O1 C13 C8 124.6(3)
O1 C13 C12 115.6(3)
C8 C13 C12 119.7(3)
C19 C14 C15 120.1(3)
C19 C14 N2 121.6(3)
C15 C14 N2 118.3(3)
C16 C15 C14 119.2(3)
C16 C15 H15 120.4
C14 C15 H15 120.4
C17 C16 C15 121.0(3)
C17 C16 H16 119.5
C15 C16 H16 119.5
C16 C17 C18 119.3(3)
C16 C17 H17 120.3
C18 C17 H17 120.3
C17 C18 C19 120.7(3)
C17 C18 H18 119.7
C19 C18 H18 119.7
C14 C19 C18 119.7(3)
C14 C19 H19 120.1
C18 C19 H19 120.1

loop_
_geom_bond_atom_site_label_1
_geom_bond_atom_site_label_2
_geom_bond_distance
Cl1 C2 1.739(3)
N1 C6 1.343(3)
N1 C1 1.346(4)
N2 C6 1.377(3)
N2 N3 1.381(3)
N2 C14 1.421(4)
N3 C5 1.312(4)
O1 C13 1.362(4)
O1 H1 0.84(4)
C1 C2 1.418(4)
C1 C8 1.490(4)
C2 C3 1.380(4)
C3 C4 1.380(4)
C3 H3 0.9500
C4 C6 1.398(4)
C4 C5 1.427(4)
C5 C7 1.495(4)
C7 H7A 0.9800
C7 H7B 0.9800
C7 H7C 0.9800
C8 C9 1.392(4)
C8 C13 1.393(4)
C9 C10 1.385(4)
C9 H9 0.9500
C10 C11 1.384(5)
C10 H10 0.9500
C11 C12 1.382(4)
C11 H11 0.9500
C12 C13 1.397(4)
C12 H12 0.9500
C14 C19 1.381(4)
C14 C15 1.399(4)
C15 C16 1.383(4)
C15 H15 0.9500
C16 C17 1.380(4)
C16 H16 0.9500
C17 C18 1.384(4)
C17 H17 0.9500
C18 C19 1.385(4)
C18 H18 0.9500
C19 H19 0.9500

loop_
_geom_torsion_atom_site_label_1
_geom_torsion_atom_site_label_2
_geom_torsion_atom_site_label_3
_geom_torsion_atom_site_label_4
_geom_torsion
C6 N2 N3 C5 -1.0(3)
C14 N2 N3 C5 175.8(2)
C6 N1 C1 C2 -2.4(4)
C6 N1 C1 C8 178.5(2)
N1 C1 C2 C3 1.4(4)
C8 C1 C2 C3 -179.5(3)
N1 C1 C2 Cl1 -174.2(2)
C8 C1 C2 Cl1 4.8(4)
C1 C2 C3 C4 0.7(4)
Cl1 C2 C3 C4 176.5(2)
C2 C3 C4 C6 -1.7(4)
C2 C3 C4 C5 -177.8(3)
N2 N3 C5 C4 0.7(3)
N2 N3 C5 C7 179.8(3)
C3 C4 C5 N3 176.1(3)
C6 C4 C5 N3 -0.3(3)
C3 C4 C5 C7 -2.9(6)
C6 C4 C5 C7 -179.3(3)
C1 N1 C6 N2 179.2(3)
C1 N1 C6 C4 1.3(4)
N3 N2 C6 N1 -177.4(3)
C14 N2 C6 N1 6.4(5)
N3 N2 C6 C4 0.8(3)
C14 N2 C6 C4 -175.4(3)
C3 C4 C6 N1 0.7(4)
C5 C4 C6 N1 177.9(3)
C3 C4 C6 N2 -177.5(3)
C5 C4 C6 N2 -0.3(3)
N1 C1 C8 C9 -129.4(3)
C2 C1 C8 C9 51.6(4)
N1 C1 C8 C13 51.2(4)
C2 C1 C8 C13 -127.9(3)
C13 C8 C9 C10 1.8(5)
C1 C8 C9 C10 -177.6(3)
C8 C9 C10 C11 0.2(5)
C9 C10 C11 C12 -1.4(5)
C10 C11 C12 C13 0.6(5)
C9 C8 C13 O1 179.6(3)
C1 C8 C13 O1 -1.0(5)
C9 C8 C13 C12 -2.6(5)
C1 C8 C13 C12 176.8(3)
C11 C12 C13 O1 179.4(3)
C11 C12 C13 C8 1.4(5)
C6 N2 C14 C19 -2.9(5)
N3 N2 C14 C19 -178.9(3)
C6 N2 C14 C15 175.9(3)
N3 N2 C14 C15 -0.1(4)
C19 C14 C15 C16 -0.9(4)
N2 C14 C15 C16 -179.8(3)
C14 C15 C16 C17 0.7(5)
C15 C16 C17 C18 0.0(5)
C16 C17 C18 C19 -0.4(5)
C15 C14 C19 C18 0.6(4)
N2 C14 C19 C18 179.4(3)
C17 C18 C19 C14 0.1(5)
